data_2312570
loop_
_publ_author_name
'Pinto, Camila B.'
'Dos Santos, Leonardo H. R.'
'Rodrigues, Bernardo L.'

_publ_section_title
;
 Further evaluation of the shape of atomic Hirshfeld surfaces: M...H
 contacts and homoatomic bonds.
;
_journal_coeditor_code DG3057
_journal_issue 9
_journal_name_full 'Acta crystallographica. Section C, Structural chemistry'
_journal_paper_doi 10.1107/S2053229624007125
_journal_volume 80
_journal_year 2024
_chemical_formula_iupac '[Co (C4 H3 O4)2 (H2 O1)4]'
_chemical_formula_moiety 'C8 H14 Co1 O12'
_chemical_formula_sum 'C8 H14 Co O12'
_chemical_formula_weight 361.126
_chemical_name_systematic
;
Tetraaquabis(3-carboxypropionato)cobalt(II)
;
_space_group_crystal_system triclinic
_space_group_IT_number 2
_space_group_name_Hall '-P 1'
_space_group_name_H-M_alt 'P -1'
_atom_sites_solution_primary dual
_audit_creation_method
;
Olex2 1.5
(compiled 2024.02.16 svn.r378c4104 for OlexSys, GUI svn.r6928)
;
_cell_angle_alpha 109.125(3)
_cell_angle_beta 104.376(3)
_cell_angle_gamma 93.224(3)
_cell_formula_units_Z 1
_cell_length_a 5.2222(2)
_cell_length_b 7.3322(2)
_cell_length_c 9.2293(3)
_cell_measurement_reflns_used 10326
_cell_measurement_temperature 298.15
_cell_measurement_theta_max 37.4190
_cell_measurement_theta_min 2.4340
_cell_volume 319.76(2)
_computing_cell_refinement
;
CrysAlis PRO (Rigaku OD, 2019)
;
_computing_data_collection
;
CrysAlis PRO (Rigaku OD, 2019)
;
_computing_data_reduction
;
CrysAlis PRO (Rigaku OD, 2019)
;
_computing_molecular_graphics
;
OLEX2 (Dolomanov <i>et al.</i>,  2009)
;
_computing_publication_material
;
OLEX2 (Dolomanov <i>et al.</i>,  2009)
;
_computing_structure_refinement
;
olex2.refine (Bourhis <i>et al.</i>,  2015)
;
_computing_structure_solution
;
SHELXT2018 (Sheldrick, 2015)
;
_diffrn_ambient_temperature 298.15
_diffrn_detector 'CCD plate'
_diffrn_detector_area_resol_mean 10.4186
_diffrn_measured_fraction_theta_full 1.0000
_diffrn_measured_fraction_theta_max 0.9576
_diffrn_measurement_device 'four-circle diffractometer'
_diffrn_measurement_device_type 'Rigaku Xcalibur Gemini ultra diffractometer with an Atlas detector'
_diffrn_measurement_method '\w scans'
_diffrn_radiation_monochromator graphite
_diffrn_radiation_probe x-ray
_diffrn_radiation_type 'Mo K\a'
_diffrn_radiation_wavelength 0.71073
_diffrn_reflns_av_R_equivalents 0.0295
_diffrn_reflns_av_unetI/netI 0.0179
_diffrn_reflns_limit_h_max 8
_diffrn_reflns_limit_h_min -8
_diffrn_reflns_limit_k_max 12
_diffrn_reflns_limit_k_min -12
_diffrn_reflns_limit_l_max 15
_diffrn_reflns_limit_l_min -15
_diffrn_reflns_number 15610
_diffrn_reflns_theta_full 25.2417
_diffrn_reflns_theta_max 37.77
_diffrn_reflns_theta_min 2.44
_diffrn_source 'fine-focus sealed X-ray tube'
_exptl_absorpt_coefficient_mu 1.408
_exptl_absorpt_correction_T_max 0.739
_exptl_absorpt_correction_T_min 0.657
_exptl_absorpt_correction_type gaussian
_exptl_absorpt_process_details
;
(CrysAlis PRO; Rigaku OD, 2019)
;
_exptl_crystal_colour 'light pink'
_exptl_crystal_density_diffrn 1.875
_exptl_crystal_description prism
_exptl_crystal_F_000 185.540
_exptl_crystal_size_max 0.599
_exptl_crystal_size_mid 0.483
_exptl_crystal_size_min 0.381
_refine_diff_density_max 0.3757
_refine_diff_density_min -0.3560
_refine_ls_extinction_coef 0.121(4)
_refine_ls_extinction_expression Fc^*^=kFc[1+0.001xFc^2^\l^3^/sin(2\q)]^-1/4^
_refine_ls_goodness_of_fit_ref 1.1270
_refine_ls_hydrogen_treatment refall
_refine_ls_matrix_type full
_refine_ls_number_constraints 0
_refine_ls_number_parameters 161
_refine_ls_number_reflns 3273
_refine_ls_number_restraints 2
_refine_ls_restrained_S_all 1.1266
_refine_ls_R_factor_all 0.0194
_refine_ls_R_factor_gt 0.0179
_refine_ls_shift/su_max -0.0011
_refine_ls_shift/su_mean 0.0002
_refine_ls_structure_factor_coef Fsqd
_refine_ls_weighting_details 'w=1/[\s^2^(Fo^2^)+(0.0146P)^2^+0.0113P] where P=(Fo^2^+2Fc^2^)/3'
_refine_ls_weighting_scheme calc
_refine_ls_wR_factor_gt 0.0385
_refine_ls_wR_factor_ref 0.0393
_reflns_number_gt 3147
_reflns_number_total 3273
_reflns_threshold_expression I>=2u(I)
_cod_data_source_file dg3057sup1.cif
_cod_data_source_block MCo
_cod_original_formula_sum 'C8 H14 Co1 O12'
_cod_database_code 2312570

loop_
_space_group_symop_id
_space_group_symop_operation_xyz
1 x,y,z
2 -x,-y,-z

loop_
_atom_site_type_symbol
_atom_site_label
_atom_site_fract_x
_atom_site_fract_y
_atom_site_fract_z
_atom_site_U_iso_or_equiv
_atom_site_adp_type
_atom_site_occupancy
Co Co1 0.5 0.5 1.0 0.01872(3) Uani 1.000000
O O6 0.18182(9) 0.63246(7) 0.90095(5) 0.02493(8) Uani 1.000000
H H6A 0.191(2) 0.7614(16) 0.9754(14) 0.047(3) Uani 1.000000
H H6B 0.002(2) 0.5669(16) 0.8714(15) 0.046(3) Uani 1.000000
O O5 0.25295(9) 0.23973(7) 0.92312(6) 0.02752(8) Uani 1.000000
H H5B 0.279(2) 0.1533(16) 0.9816(14) 0.045(3) Uani 1.000000
H H5A 0.167(3) 0.1661(18) 0.8180(14) 0.062(4) Uani 1.000000
O O1 0.64060(8) 0.43943(6) 0.79483(5) 0.02507(8) Uani 1.000000
O O4 0.30140(12) 0.02489(7) 0.12471(5) 0.03590(11) Uani 1.000000
O O2 0.29639(10) 0.22836(8) 0.61724(6) 0.03702(12) Uani 1.000000
O O3 0.15743(11) 0.04311(9) 0.33283(6) 0.04002(13) Uani 1.000000
C C1 0.52292(10) 0.32848(8) 0.65485(6) 0.02075(9) Uani 1.000000
C C4 0.33272(12) 0.09124(8) 0.26956(6) 0.02401(9) Uani 1.000000
C C2 0.66435(12) 0.32158(9) 0.53166(7) 0.02567(10) Uani 1.000000
H H2 0.859(2) 0.4124(17) 0.5832(12) 0.056(3) Uani 1.000000
C C3 0.58347(12) 0.22601(9) 0.37300(7) 0.02619(10) Uani 1.000000
H H3 0.718(2) 0.2460(17) 0.3071(11) 0.053(3) Uani 1.000000
H H3A 0.214(2) 0.124(2) 0.4628(18) 0.054(4) Uani 1.000000

loop_
_atom_site_aniso_label
_atom_site_aniso_U_11
_atom_site_aniso_U_22
_atom_site_aniso_U_33
_atom_site_aniso_U_12
_atom_site_aniso_U_13
_atom_site_aniso_U_23
Co1 0.01777(5) 0.02146(5) 0.01611(5) 0.00010(3) 0.00582(3) 0.00526(3)
O6 0.02181(18) 0.02780(19) 0.02438(18) 0.00363(15) 0.00697(15) 0.00787(16)
H6A 0.057(8) 0.040(7) 0.049(8) 0.021(6) 0.026(6) 0.010(6)
H6B 0.032(6) 0.038(6) 0.065(9) -0.004(5) 0.013(6) 0.015(6)
O5 0.0302(2) 0.02609(19) 0.02065(18) -0.00658(16) 0.00394(15) 0.00521(16)
H5B 0.050(8) 0.034(6) 0.051(8) 0.003(5) 0.008(6) 0.021(6)
H5A 0.068(9) 0.061(8) 0.032(7) -0.010(7) 0.004(6) -0.005(6)
O1 0.02367(18) 0.03064(19) 0.01652(16) -0.00165(15) 0.00717(13) 0.00248(14)
O4 0.0532(3) 0.0319(2) 0.01658(17) -0.0049(2) 0.00861(18) 0.00357(16)
O2 0.0286(2) 0.0533(3) 0.01973(19) -0.0137(2) 0.00983(16) 0.00168(19)
O3 0.0332(2) 0.0536(3) 0.0198(2) -0.0163(2) 0.00553(17) 0.0007(2)
C1 0.0199(2) 0.0250(2) 0.01552(18) 0.00071(17) 0.00634(16) 0.00415(16)
C4 0.0297(3) 0.0236(2) 0.0161(2) 0.00116(18) 0.00568(18) 0.00460(17)
C2 0.0220(2) 0.0327(3) 0.0185(2) -0.00298(19) 0.00843(18) 0.00319(19)
H2 0.035(6) 0.080(9) 0.041(6) -0.017(6) 0.010(5) 0.010(6)
C3 0.0271(3) 0.0311(3) 0.0186(2) -0.0008(2) 0.01076(19) 0.00422(19)
H3 0.048(6) 0.077(8) 0.032(6) -0.005(6) 0.025(5) 0.009(5)
H3A 0.035(8) 0.064(10) 0.040(11) -0.026(7) 0.017(7) -0.008(8)

loop_
_atom_type_symbol
_atom_type_scat_dispersion_source
_atom_type_scat_dispersion_real
_atom_type_scat_dispersion_imag
_atom_type_scat_source
C 'Brennan, Cowan, Rev. Sci. Instrum., 1992, 63, 850' 0.00313 0.00162 'NoSpherA2: Chem.Sci. 2021, DOI:10.1039/D0SC05526C'
Co 'Brennan, Cowan, Rev. Sci. Instrum., 1992, 63, 850' 0.35001 0.97719 'NoSpherA2: Chem.Sci. 2021, DOI:10.1039/D0SC05526C'
H 'Brennan, Cowan, Rev. Sci. Instrum., 1992, 63, 850' 0.00000 0.00000 'NoSpherA2: Chem.Sci. 2021, DOI:10.1039/D0SC05526C'
O 'Brennan, Cowan, Rev. Sci. Instrum., 1992, 63, 850' 0.01085 0.00610 'NoSpherA2: Chem.Sci. 2021, DOI:10.1039/D0SC05526C'

loop_
_exptl_crystal_face_index_h
_exptl_crystal_face_index_k
_exptl_crystal_face_index_l
_exptl_crystal_face_perp_dist
-2 10 -2 0.1994
1 6 6 0.2192
3 -1 10 0.2342
3 -8 8 0.2344
0 -8 -4 0.1893
-3 8 -8 0.2092
2 5 -13 0.2133
7 -1 -1 0.1631
-7 0 4 0.1951
-3 -5 13 0.2836
2 -10 3 0.1714

loop_
_geom_angle_atom_site_label_1
_geom_angle_atom_site_label_2
_geom_angle_atom_site_label_3
_geom_angle_site_symmetry_1
_geom_angle_site_symmetry_3
_geom_angle
_geom_angle_publ_flag
O6 Co1 O6 2_667 . 180.0 ?
O5 Co1 O6 2_667 . 88.684(19) ?
O5 Co1 O6 . . 91.316(19) ?
O5 Co1 O6 . 2_667 88.684(19) ?
O5 Co1 O6 2_667 2_667 91.316(19) ?
O5 Co1 O5 2_667 . 180.0 ?
O1 Co1 O6 . 2_667 88.139(17) ?
O1 Co1 O6 2_667 . 88.139(17) ?
O1 Co1 O6 . . 91.861(17) ?
O1 Co1 O6 2_667 2_667 91.861(17) ?
O1 Co1 O5 2_667 2_667 96.267(17) ?
O1 Co1 O5 . . 96.267(17) ?
O1 Co1 O5 . 2_667 83.733(17) ?
O1 Co1 O5 2_667 . 83.733(17) ?
O1 Co1 O1 . 2_667 180.0 ?
H6A O6 Co1 . . 108.6(8) ?
H6B O6 Co1 . . 118.2(7) ?
H6B O6 H6A . . 107.7(10) ?
H5B O5 Co1 . . 121.1(7) ?
H5A O5 Co1 . . 125.3(8) ?
H5A O5 H5B . . 107.8(11) ?
C1 O1 Co1 . 2_667 127.80(4) ?
H3A O2 C1 . . 111.5(5) ?
H3A O3 C4 . . 111.0(6) ?
O2 C1 O1 . . 122.88(5) ?
C2 C1 O1 . . 116.28(5) ?
C2 C1 O2 . . 120.84(5) ?
O3 C4 O4 . . 121.54(6) ?
C3 C4 O4 . . 118.34(5) ?
C3 C4 O3 . . 120.10(5) ?
H2 C2 C1 . . 112.0(5) ?
C3 C2 C1 . . 129.77(5) ?
C3 C2 H2 . . 118.2(5) ?
C2 C3 C4 . . 130.53(5) ?
H3 C3 C4 . . 112.8(5) ?
H3 C3 C2 . . 116.7(5) ?
O3 H3A O2 . . 175.9(11) ?

loop_
_geom_bond_atom_site_label_1
_geom_bond_atom_site_label_2
_geom_bond_site_symmetry_2
_geom_bond_distance
_geom_bond_publ_flag
Co1 O6 2_667 2.1328(4) ?
Co1 O6 . 2.1328(4) ?
Co1 O5 . 2.0472(4) ?
Co1 O5 2_667 2.0472(4) ?
Co1 O1 . 2.1208(4) ?
Co1 O1 2_667 2.1208(4) ?
O6 H6A . 0.959(11) ?
O6 H6B . 0.962(10) ?
O5 H5B . 0.953(11) ?
O5 H5A . 0.921(11) ?
O1 C1 . 1.2528(6) ?
O4 C4 . 1.2276(7) ?
O2 C1 . 1.2610(7) ?
O2 H3A . 1.322(15) ?
O3 C4 . 1.2913(7) ?
O3 H3A . 1.102(15) ?
C1 C2 . 1.4914(7) ?
C4 C3 . 1.4893(8) ?
C2 H2 . 1.085(10) ?
C2 C3 . 1.3420(8) ?
C3 H3 . 1.069(9) ?

loop_
_geom_torsion_atom_site_label_1
_geom_torsion_atom_site_label_2
_geom_torsion_atom_site_label_3
_geom_torsion_atom_site_label_4
_geom_torsion_site_symmetry_1
_geom_torsion_site_symmetry_2
_geom_torsion_site_symmetry_3
_geom_torsion_site_symmetry_4
_geom_torsion
_geom_torsion_publ_flag
Co1 O1 C1 O2 2_667 . . . -2.45(6) ?
Co1 O1 C1 O2 . . . . -2.45(6) ?
Co1 O1 C1 C2 . . . . 176.88(5) ?
Co1 O1 C1 C2 2_667 . . . 176.88(5) ?
O1 C1 C2 C3 . . . . -176.09(6) ?
O4 C4 C3 C2 . . . . 178.12(6) ?
O2 C1 C2 C3 . . . . 3.25(8) ?
O3 C4 C3 C2 . . . . -3.49(8) ?
C1 C2 C3 C4 . . . . -2.45(9) ?

loop_
_restr_equal_distance_atom_site_label_1
_restr_equal_distance_atom_site_label_2
_restr_equal_distance_site_symmetry_2
Co1 H5B 1
Co1 H5A 1

loop_
_restr_equal_distance_class_class_id
_restr_equal_distance_class_target_weight_param
1 0.0200

_cod_database_fobs_code 2312570
